data_7125211
loop_
_publ_author_name
'Albalad, Jorge'
'Ar\'i\~nez-Soriano, Javier'
'Vidal-Gancedo, Jos\'e'
'Lloveras, Vega'
'Juanhuix, Jordi'
'Imaz, Inhar'
'Aliaga-Alcalde, N\'uria'
'Maspoch, Daniel'

_publ_section_title
;
 Hetero-bimetallic paddlewheel clusters in coordination polymers formed by
 a water-induced single-crystal-to-single-crystal transformation.
;
_journal_issue 91
_journal_name_full 'Chemical communications (Cambridge, England)'
_journal_page_first 13397
_journal_page_last 13400
_journal_paper_doi 10.1039/c6cc07653j
_journal_volume 52
_journal_year 2016
_chemical_formula_moiety 'C16 H26 Cu N4 O9 Zn'
_chemical_formula_sum 'C16 H26 Cu N4 O9 Zn'
_chemical_formula_weight 547.35
_space_group_crystal_system monoclinic
_space_group_IT_number 13
_space_group_name_Hall '-P 2yac'
_space_group_name_H-M_alt 'P 1 2/n 1'
_atom_sites_solution_hydrogens mixed
_audit_creation_method SHELXL-2013
_audit_update_record
;
2016-10-20 deposited with the CCDC.
2016-10-21 downloaded from the CCDC.
;
_cell_angle_alpha 90
_cell_angle_beta 92.580(5)
_cell_angle_gamma 90
_cell_formula_units_Z 2
_cell_length_a 10.950(5)
_cell_length_b 6.530(5)
_cell_length_c 13.610(5)
_cell_measurement_reflns_used 1187
_cell_measurement_temperature 100(2)
_cell_measurement_theta_max 40
_cell_measurement_theta_min 1
_cell_volume 972.2(9)
_computing_cell_refinement 'XDS (Kabsch, 1993)'
_computing_data_collection 'M2DM bruker'
_computing_data_reduction 'XDS (Kabsch, 1993)'
_computing_molecular_graphics 'Diamond, (brandenburg, 1996)'
_computing_publication_material 'Platon, (Spek,2009)'
_computing_structure_refinement 'SHELXL-2013 (Sheldrick, 2013)'
_computing_structure_solution 'SIR2011 (POlidori 2011)'
_diffrn_ambient_temperature 100(2)
_diffrn_measured_fraction_theta_full 0.977
_diffrn_measured_fraction_theta_max 0.880
_diffrn_measurement_device_type 'PILATUS DECTRIS 6M'
_diffrn_measurement_method 'Phi scan'
_diffrn_radiation_type 'synchrotron radiation'
_diffrn_radiation_wavelength 0.8266
_diffrn_reflns_av_R_equivalents 0.0517
_diffrn_reflns_av_unetI/netI 0.0297
_diffrn_reflns_Laue_measured_fraction_full 0.977
_diffrn_reflns_Laue_measured_fraction_max 0.880
_diffrn_reflns_limit_h_max 12
_diffrn_reflns_limit_h_min -13
_diffrn_reflns_limit_k_max 8
_diffrn_reflns_limit_k_min 0
_diffrn_reflns_limit_l_max 18
_diffrn_reflns_limit_l_min 0
_diffrn_reflns_number 24608
_diffrn_reflns_point_group_measured_fraction_full 0.977
_diffrn_reflns_point_group_measured_fraction_max 0.880
_diffrn_reflns_theta_full 29.733
_diffrn_reflns_theta_max 34.924
_diffrn_reflns_theta_min 2.718
_diffrn_source 'synchrotron radiation'
_exptl_absorpt_coefficient_mu 3.590
_exptl_absorpt_correction_type none
_exptl_crystal_colour blue
_exptl_crystal_density_diffrn 1.870
_exptl_crystal_description plate
_exptl_crystal_F_000 544
_exptl_crystal_size_max 0.3
_exptl_crystal_size_mid 0.1
_exptl_crystal_size_min 0.09
_refine_diff_density_max 1.303
_refine_diff_density_min -1.655
_refine_diff_density_rms 0.199
_refine_ls_extinction_method none
_refine_ls_goodness_of_fit_ref 1.057
_refine_ls_hydrogen_treatment constr
_refine_ls_matrix_type full
_refine_ls_number_parameters 142
_refine_ls_number_reflns 2381
_refine_ls_number_restraints 0
_refine_ls_restrained_S_all 1.057
_refine_ls_R_factor_all 0.0404
_refine_ls_R_factor_gt 0.0362
_refine_ls_shift/su_max 0.000
_refine_ls_shift/su_mean 0.000
_refine_ls_structure_factor_coef Fsqd
_refine_ls_weighting_details
;
 w=1/[\s^2^(Fo^2^)+(0.0564P)^2^+1.7193P]
 where P=(Fo^2^+2Fc^2^)/3
;
_refine_ls_weighting_scheme calc
_refine_ls_wR_factor_gt 0.0986
_refine_ls_wR_factor_ref 0.0997
_reflns_Friedel_coverage 0.000
_reflns_number_gt 2277
_reflns_number_total 2381
_reflns_threshold_expression 'I > 2\s(I)'
_cod_data_source_file c6cc07653j2.cif
_cod_data_source_block shelxl
_cod_original_sg_symbol_H-M 'P 2/n'
_cod_database_code 7125211
_shelx_space_group_comment
;
The symmetry employed for this shelxl refinement is uniquely defined
by the following loop, which should always be used as a source of
symmetry information in preference to the above space-group names.
They are only intended as comments.
;
_shelxl_version_number 2013-2

loop_
_space_group_symop_operation_xyz
'x, y, z'
'-x+1/2, y, -z+1/2'
'-x, -y, -z'
'x-1/2, -y, z-1/2'

loop_
_atom_site_label
_atom_site_type_symbol
_atom_site_fract_x
_atom_site_fract_y
_atom_site_fract_z
_atom_site_U_iso_or_equiv
_atom_site_adp_type
_atom_site_occupancy
_atom_site_site_symmetry_order
_atom_site_calc_flag
_atom_site_refinement_flags_posn
_atom_site_refinement_flags_adp
_atom_site_refinement_flags_occupancy
Cu1 Cu 0.7500 0.10393(5) 0.7500 0.01155(12) Uani 1 2 d S T P
Zn1 Zn 0.2500 -0.19068(6) 0.7500 0.01745(13) Uani 1 2 d S T P
O4 O 0.62680(17) -0.1181(3) 0.72080(13) 0.0187(4) Uani 1 1 d . . .
N3 N 0.5946(2) 0.2973(3) 0.72945(14) 0.0163(4) Uani 1 1 d . . .
O5 O 0.42828(18) -0.1881(3) 0.70183(14) 0.0241(4) Uani 1 1 d . . .
N1 N 0.7230(2) 0.1772(3) 0.90938(14) 0.0170(4) Uani 1 1 d . . .
O1 O 0.7178(2) -0.2067(3) 1.10451(15) 0.0302(5) Uani 1 1 d . . .
O2 O 0.68851(19) 0.1345(3) 1.11356(13) 0.0255(4) Uani 1 1 d . . .
C9 C 0.6182(3) 0.3206(4) 0.91251(17) 0.0220(5) Uani 1 1 d . . .
H9A H 0.6343 0.4188 0.9650 0.026 Uiso 1 1 calc R U .
H9B H 0.5456 0.2440 0.9280 0.026 Uiso 1 1 calc R U .
C10 C 0.4861(2) 0.1621(4) 0.72394(19) 0.0207(5) Uani 1 1 d . . .
H10A H 0.4339 0.2027 0.6678 0.025 Uiso 1 1 calc R U .
H10B H 0.4403 0.1823 0.7826 0.025 Uiso 1 1 calc R U .
C11 C 0.8414(3) 0.2682(4) 0.94256(17) 0.0211(5) Uani 1 1 d . . .
C12 C 0.7020(2) -0.0229(4) 0.95553(17) 0.0201(5) Uani 1 1 d . . .
H12A H 0.7637 -0.1170 0.9336 0.024 Uiso 1 1 calc R U .
H12B H 0.6234 -0.0737 0.9305 0.024 Uiso 1 1 calc R U .
C13 C 0.7035(2) -0.0319(4) 1.06795(17) 0.0210(5) Uani 1 1 d . . .
C14 C 0.6070(3) 0.4091(4) 0.63524(17) 0.0203(5) Uani 1 1 d . . .
C15 C 0.5156(2) -0.0643(4) 0.71464(16) 0.0172(4) Uani 1 1 d . . .
O6W O 0.2500 -0.5048(4) 0.7500 0.0201(5) Uani 1 2 d S T P
C17 C 0.5927(2) 0.4373(4) 0.81581(17) 0.0195(5) Uani 1 1 d . . .
H17A H 0.5134 0.5031 0.8172 0.023 Uiso 1 1 calc R U .
H17B H 0.6539 0.5432 0.8093 0.023 Uiso 1 1 calc R U .
H14B H 0.5278 0.4637 0.6160 0.050 Uiso 1 1 d . U .
H14A H 0.6529 0.5366 0.6469 0.050 Uiso 1 1 d . U .
H11A H 0.8992 0.1536 0.9609 0.050 Uiso 1 1 d . U .
H11B H 0.8346 0.3554 0.9991 0.050 Uiso 1 1 d . U .
H6A H 0.2439 -0.5924 0.7039 0.050 Uiso 1 1 d . U .

loop_
_atom_site_aniso_label
_atom_site_aniso_U_11
_atom_site_aniso_U_22
_atom_site_aniso_U_33
_atom_site_aniso_U_23
_atom_site_aniso_U_13
_atom_site_aniso_U_12
Cu1 0.0163(2) 0.01023(19) 0.00826(18) 0.000 0.00190(13) 0.000
Zn1 0.0190(2) 0.0222(2) 0.01119(19) 0.000 0.00172(14) 0.000
O4 0.0216(10) 0.0131(7) 0.0216(8) -0.0003(6) 0.0024(6) -0.0006(6)
N3 0.0237(11) 0.0137(9) 0.0117(8) 0.0006(7) 0.0031(7) 0.0014(7)
O5 0.0250(11) 0.0202(9) 0.0273(9) -0.0036(7) 0.0031(7) -0.0043(7)
N1 0.0226(11) 0.0150(9) 0.0135(9) 0.0030(7) 0.0017(7) -0.0008(7)
O1 0.0365(12) 0.0314(11) 0.0230(9) 0.0136(8) 0.0037(8) 0.0018(8)
O2 0.0313(11) 0.0314(10) 0.0137(8) -0.0016(7) 0.0006(7) -0.0008(8)
C9 0.0309(15) 0.0227(12) 0.0130(10) 0.0012(8) 0.0064(9) 0.0053(10)
C10 0.0221(13) 0.0181(11) 0.0223(11) -0.0028(9) 0.0043(9) 0.0001(9)
C11 0.0296(14) 0.0225(11) 0.0111(9) -0.0014(8) 0.0006(9) -0.0056(10)
C12 0.0314(14) 0.0162(10) 0.0130(9) 0.0030(8) 0.0017(9) -0.0036(9)
C13 0.0196(13) 0.0289(12) 0.0144(10) 0.0059(9) 0.0005(8) -0.0019(10)
C14 0.0314(14) 0.0158(10) 0.0139(10) 0.0038(8) 0.0025(9) 0.0072(9)
C15 0.0214(13) 0.0168(10) 0.0136(10) 0.0001(8) 0.0029(8) -0.0006(9)
O6W 0.0335(15) 0.0093(10) 0.0176(11) 0.000 0.0014(9) 0.000
C17 0.0300(14) 0.0147(10) 0.0139(10) -0.0014(8) 0.0036(9) 0.0053(9)

loop_
_atom_type_symbol
_atom_type_description
_atom_type_scat_dispersion_real
_atom_type_scat_dispersion_imag
_atom_type_scat_source
C C 0.0033 0.0016 'International Tables Vol C Tables 4.2.6.8 and 6.1.1.4'
N N 0.0061 0.0033 'International Tables Vol C Tables 4.2.6.8 and 6.1.1.4'
O O 0.0106 0.0060 'International Tables Vol C Tables 4.2.6.8 and 6.1.1.4'
Cu Cu 0.3201 1.2651 'International Tables Vol C Tables 4.2.6.8 and 6.1.1.4'
Zn Zn 0.2839 1.4301 'International Tables Vol C Tables 4.2.6.8 and 6.1.1.4'
H H 0.0000 0.0000 'International Tables Vol C Tables 4.2.6.8 and 6.1.1.4'

loop_
_geom_angle_atom_site_label_1
_geom_angle_atom_site_label_2
_geom_angle_atom_site_label_3
_geom_angle
_geom_angle_site_symmetry_1
_geom_angle_site_symmetry_3
O4 Cu1 O4 87.56(11) . 2_656
O4 Cu1 N3 168.80(8) . 2_656
O4 Cu1 N3 82.88(9) 2_656 2_656
O4 Cu1 N3 82.88(9) . .
O4 Cu1 N3 168.80(8) 2_656 .
N3 Cu1 N3 107.19(12) 2_656 .
O4 Cu1 N1 103.17(7) . .
O4 Cu1 N1 94.52(7) 2_656 .
N3 Cu1 N1 83.46(8) 2_656 .
N3 Cu1 N1 82.06(7) . .
O4 Cu1 N1 94.52(8) . 2_656
O4 Cu1 N1 103.17(7) 2_656 2_656
N3 Cu1 N1 82.06(8) 2_656 2_656
N3 Cu1 N1 83.46(8) . 2_656
N1 Cu1 N1 155.48(10) . 2_656
O2 Zn1 O2 158.67(13) 3_657 4
O2 Zn1 O6W 100.67(6) 3_657 .
O2 Zn1 O6W 100.67(6) 4 .
O2 Zn1 O5 89.28(8) 3_657 2_556
O2 Zn1 O5 90.56(8) 4 2_556
O6W Zn1 O5 90.46(5) . 2_556
O2 Zn1 O5 90.56(8) 3_657 .
O2 Zn1 O5 89.28(8) 4 .
O6W Zn1 O5 90.46(5) . .
O5 Zn1 O5 179.09(10) 2_556 .
C15 O4 Cu1 116.64(16) . .
C10 N3 C14 110.7(2) . .
C10 N3 C17 111.50(19) . .
C14 N3 C17 112.60(19) . .
C10 N3 Cu1 106.75(15) . .
C14 N3 Cu1 107.51(15) . .
C17 N3 Cu1 107.45(15) . .
C15 O5 Zn1 132.62(17) . .
C12 N1 C11 112.2(2) . .
C12 N1 C9 114.3(2) . .
C11 N1 C9 114.0(2) . .
C12 N1 Cu1 104.59(14) . .
C11 N1 Cu1 103.20(14) . .
C9 N1 Cu1 107.26(14) . .
C13 O2 Zn1 124.94(17) . 3_657
N1 C9 C17 113.56(19) . .
N3 C10 C15 114.3(2) . .
N1 C11 C14 112.1(2) . 2_656
N1 C12 C13 117.7(2) . .
O1 C13 O2 127.2(2) . .
O1 C13 C12 115.3(2) . .
O2 C13 C12 117.5(2) . .
N3 C14 C11 110.66(19) . 2_656
O5 C15 O4 123.6(2) . .
O5 C15 C10 118.3(2) . .
O4 C15 C10 118.1(2) . .
N3 C17 C9 111.3(2) . .

loop_
_geom_bond_atom_site_label_1
_geom_bond_atom_site_label_2
_geom_bond_distance
_geom_bond_site_symmetry_2
Cu1 O4 2.008(2) .
Cu1 O4 2.008(2) 2_656
Cu1 N3 2.127(2) 2_656
Cu1 N3 2.128(2) .
Cu1 N1 2.254(2) .
Cu1 N1 2.254(2) 2_656
Zn1 O2 1.9807(19) 3_657
Zn1 O2 1.9807(19) 4
Zn1 O6W 2.051(3) .
Zn1 O5 2.087(2) 2_556
Zn1 O5 2.087(2) .
O4 C15 1.267(3) .
N3 C10 1.479(3) .
N3 C14 1.487(3) .
N3 C17 1.490(3) .
O5 C15 1.258(3) .
N1 C12 1.473(3) .
N1 C11 1.478(3) .
N1 C9 1.484(3) .
O1 C13 1.252(3) .
O2 C13 1.266(3) .
O2 Zn1 1.9808(19) 3_657
C9 C17 1.535(3) .
C10 C15 1.519(3) .
C11 C14 1.530(3) 2_656
C12 C13 1.531(3) .
C14 C11 1.530(3) 2_656
